data_4002325
loop_
_publ_author_name
'Nair, S.'
'Jeong, H.-K.'
'Chandrasekaran, A.'
'Tsapatsis, M.'
'Braunbarth, C.'
'Kuznicki, S.M.'

_publ_section_title
;
 Synthesis and structure determination of ETS-4 single crystals
;
_journal_name_full 'Chemistry of Materials (1,1989-)'
_journal_page_first 4247
_journal_page_last 4254
_journal_volume 13
_journal_year 2001
_chemical_formula_sum 'H17.6 Na0.5 O47.05 Si12 Sr4 Ti5'
_chemical_name_systematic 'Na0.5 Sr4 (Ti5 H1.5 Si12 O39) (H2 O)8.05'
_space_group_IT_number 65
_symmetry_space_group_name_Hall '-C 2 2'
_symmetry_space_group_name_H-M 'C m m m'
_cell_angle_alpha 90
_cell_angle_beta 90
_cell_angle_gamma 90
_cell_formula_units_Z 1
_cell_length_a 23.19
_cell_length_b 7.2259
_cell_length_c 6.9699
_cell_volume 1167.937
_citation_journal_id_ASTM CMATEX
_cod_data_source_file Nair_CMATEX_2001_955.cif
_cod_data_source_block H17.6Na0.5O47.05Si12Sr4Ti5
_cod_database_code 4002325

loop_
_symmetry_equiv_pos_as_xyz
x,y,z
-x,-y,z
x,-y,-z
-x,y,-z
-x,-y,-z
x,y,-z
-x,y,z
x,-y,z
x+1/2,y+1/2,z
-x+1/2,-y+1/2,z
x+1/2,-y+1/2,-z
-x+1/2,y+1/2,-z
-x+1/2,-y+1/2,-z
x+1/2,y+1/2,-z
-x+1/2,y+1/2,z
x+1/2,-y+1/2,z

loop_
_atom_site_label
_atom_site_type_symbol
_atom_site_fract_x
_atom_site_fract_y
_atom_site_fract_z
_atom_site_occupancy
_atom_site_U_iso_or_equiv
Ti1 Ti+4 0.25 0.25 0.5 1 0.0
O9 O-2 0.0676 0.306 0 0.5 0.0
O10 O-2 0 0.5 0 0.025 0.0
O1 O-2 0.1544 0 0 1 0.0
O8 O-2 0.2009 0.5 0 1 0.0
O2 O-2 0.0966 0 0.3112 1 0.0
Si1 Si+4 0.1624 0 0.2298 1 0.0
Na1 Na+1 0.25 0.25 0 0.125 0.0
Sr1 Sr+2 0.1366 0.5 0.2628 0.5 0.0
O6 O-2 0.0616 0.315 0.5 0.5 0.0
Si2 Si+4 0.0639 0.0951 0.5 0.5 0.0
O7 O-2 0 0.5 0.223 0.25 0.0
O4 O-2 0.2198 0 0.5 1 0.0
O3 O-2 0.1936 0.1859 0.2981 1 0.0
O5 O-2 0 0 0.5 1 0.0
Ti2 Ti+4 0 0.5 0.466 0.25 0.0
